data_4083101
loop_
_publ_author_name
'Weiss, Charles J.'
'Egbert, Jonathan D.'
'Chen, Shentan'
'Helm, Monte L.'
'Bullock, R. Morris'
'Mock, Michael T.'

_publ_section_title
;
 Protonation Studies of a Tungsten Dinitrogen Complex Supported by a
 Diphosphine Ligand Containing a Pendant Amine
;
_journal_issue 9
_journal_name_full Organometallics
_journal_page_first 2189
_journal_paper_doi 10.1021/om401127v
_journal_volume 33
_journal_year 2014
_chemical_formula_moiety 'C37 H50 N4 P4 W'
_chemical_formula_sum 'C37 H50 N4 P4 W'
_chemical_formula_weight 858.54
_chemical_name_systematic W(dppe)(depp)(N2)2
_space_group_crystal_system triclinic
_space_group_IT_number 2
_space_group_name_Hall '-P 1'
_space_group_name_H-M_alt 'P -1'
_symmetry_space_group_name_Hall '-P 1'
_symmetry_space_group_name_H-M 'P -1'
_atom_sites_solution_hydrogens geom
_atom_sites_solution_primary iterative
_audit_creation_date 2013-04-23
_audit_creation_method
;
  Olex2 1.2
  (compiled 2013.03.22 svn.r2654, GUI svn.r4446)
;
_cell_angle_alpha 84.141(3)
_cell_angle_beta 88.811(3)
_cell_angle_gamma 69.786(3)
_cell_formula_units_Z 2
_cell_length_a 10.2989(5)
_cell_length_b 11.3445(6)
_cell_length_c 16.4933(9)
_cell_measurement_reflns_used 6779
_cell_measurement_temperature 140
_cell_measurement_theta_max 27.39
_cell_measurement_theta_min 2.39
_cell_volume 1798.66(17)
_computing_molecular_graphics
;
O. V. Dolomanov, L. J. Bourhis, R. J. Gildea, J. A. K. Howard and H. Puschmann,
OLEX2: a complete structure solution, refinement and analysis program.
J. Appl. Cryst. (2009). 42, 339-341.
;
_computing_publication_material
;
O. V. Dolomanov, L. J. Bourhis, R. J. Gildea, J. A. K. Howard and H. Puschmann,
OLEX2: a complete structure solution, refinement and analysis program.
J. Appl. Cryst. (2009). 42, 339-341.
;
_computing_structure_refinement
;
SHELXL, G.M. Sheldrick, Acta Cryst.
(2008). A64, 112-122
;
_computing_structure_solution
;
olex2.solve (L.J. Bourhis, O.V. Dolomanov, R.J. Gildea, J.A.K. Howard,
H. Puschmann, in preparation, 2011)
;
_diffrn_ambient_temperature 140
_diffrn_measured_fraction_theta_full 0.995
_diffrn_measured_fraction_theta_max 0.985
_diffrn_measurement_device_type 'Bruker APEX-II CCD'
_diffrn_measurement_method '\f and \w scans'
_diffrn_radiation_monochromator graphite
_diffrn_radiation_type MoK\a
_diffrn_radiation_wavelength 0.71073
_diffrn_reflns_av_R_equivalents 0.0527
_diffrn_reflns_av_unetI/netI 0.0627
_diffrn_reflns_Laue_measured_fraction_full 0.995
_diffrn_reflns_Laue_measured_fraction_max 0.985
_diffrn_reflns_limit_h_max 12
_diffrn_reflns_limit_h_min -13
_diffrn_reflns_limit_k_max 14
_diffrn_reflns_limit_k_min -14
_diffrn_reflns_limit_l_max 21
_diffrn_reflns_limit_l_min -21
_diffrn_reflns_number 30906
_diffrn_reflns_point_group_measured_fraction_full 0.995
_diffrn_reflns_point_group_measured_fraction_max 0.985
_diffrn_reflns_theta_full 25.242
_diffrn_reflns_theta_max 27.968
_diffrn_reflns_theta_min 1.241
_diffrn_standards_number 0
_exptl_absorpt_coefficient_mu 3.422
_exptl_absorpt_correction_T_max 1.0000
_exptl_absorpt_correction_T_min 0.8963
_exptl_absorpt_correction_type multi-scan
_exptl_absorpt_process_details
;
SADABS-2008/1 (Bruker,2008) was used for absorption correction.
wR2(int) was 0.0675 before and 0.0513 after correction.
The Ratio of minimum to maximum transmission is 0.8963.
The \l/2 correction factor is 0.0015.
;
_exptl_crystal_colour 'clear light orange'
_exptl_crystal_colour_lustre clear
_exptl_crystal_colour_modifier light
_exptl_crystal_colour_primary orange
_exptl_crystal_density_diffrn 1.585
_exptl_crystal_description plate
_exptl_crystal_F_000 868
_exptl_crystal_size_max 0.06
_exptl_crystal_size_mid 0.06
_exptl_crystal_size_min 0.02
_refine_diff_density_max 0.777
_refine_diff_density_min -0.602
_refine_diff_density_rms 0.136
_refine_ls_extinction_method none
_refine_ls_goodness_of_fit_ref 1.014
_refine_ls_hydrogen_treatment constr
_refine_ls_matrix_type full
_refine_ls_number_parameters 419
_refine_ls_number_reflns 8548
_refine_ls_number_restraints 0
_refine_ls_restrained_S_all 1.014
_refine_ls_R_factor_all 0.0471
_refine_ls_R_factor_gt 0.0317
_refine_ls_shift/su_max 0.002
_refine_ls_shift/su_mean 0.000
_refine_ls_structure_factor_coef Fsqd
_refine_ls_weighting_details
;
 w=1/[\s^2^(Fo^2^)+(0.0169P)^2^+0.1969P]
 where P=(Fo^2^+2Fc^2^)/3
;
_refine_ls_weighting_scheme calc
_refine_ls_wR_factor_gt 0.0506
_refine_ls_wR_factor_ref 0.0552
_reflns_Friedel_coverage 0.000
_reflns_number_gt 7098
_reflns_number_total 8548
_reflns_threshold_expression 'I > 2\s(I)'
_cod_data_source_file om401127v_si_002.cif
_cod_data_source_block helm151_0m
_cod_depositor_comments 'Adding full bibliography for 4083101.cif.'
_cod_original_cell_volume 1798.66(16)
_cod_database_code 4083101
_olex2_refinement_description
;
1. Fixed Uiso
 At 1.2 times of:
  All C(H) groups, All C(H,H) groups
 At 1.5 times of:
  All C(H,H,H) groups
2.a Secondary CH2 refined with riding coordinates:
 C1(H1A,H1B), C3(H3A,H3B), C5(H5A,H5B), C6(H6A,H6B), C7(H7A,H7B), C8(H8A,H8B),
 C10(H10A,H10B), C24(H24A,H24B), C25(H25A,H25B)
2.b Aromatic/amide H refined with riding coordinates:
 C13(H13), C14(H14), C15(H15), C16(H16), C17(H17), C19(H19), C20(H20),
 C21(H21), C22(H22), C23(H23), C27(H27), C28(H28), C29(H29), C30(H30), C31(H31),
  C33(H33), C34(H34), C35(H35), C36(H36), C37(H37)
2.c Idealised Me refined as rotating group:
 C2(H2A,H2B,H2C), C4(H4A,H4B,H4C), C9(H9A,H9B,H9C), C11(H11A,H11B,H11C)
;
_shelx_space_group_comment
;
The symmetry employed for this shelxl refinement is uniquely defined
by the following loop, which should always be used as a source of
symmetry information in preference to the above space-group names.
They are only intended as comments.
;
_shelxl_version_number 2013-2

loop_
_space_group_symop_operation_xyz
'x, y, z'
'-x, -y, -z'

loop_
_atom_site_label
_atom_site_type_symbol
_atom_site_fract_x
_atom_site_fract_y
_atom_site_fract_z
_atom_site_U_iso_or_equiv
_atom_site_adp_type
_atom_site_occupancy
_atom_site_site_symmetry_order
_atom_site_calc_flag
_atom_site_refinement_flags_posn
_atom_site_refinement_flags_adp
W1 W 0.23496(2) 0.10865(2) 0.75825(2) 0.01048(4) Uani 1 1 d . .
P1 P 0.46889(9) -0.04401(9) 0.78289(6) 0.0146(2) Uani 1 1 d . .
P2 P 0.32333(9) 0.26269(8) 0.80945(6) 0.0138(2) Uani 1 1 d . .
P3 P 0.13888(8) -0.03029(8) 0.69638(6) 0.0134(2) Uani 1 1 d . .
P4 P -0.00333(8) 0.25012(8) 0.73164(6) 0.0130(2) Uani 1 1 d . .
N1 N 0.2915(3) 0.1555(3) 0.64407(18) 0.0135(6) Uani 1 1 d . .
N2 N 0.3252(3) 0.1837(3) 0.58406(19) 0.0237(7) Uani 1 1 d . .
N3 N 0.2011(3) 0.0684(3) 0.87670(19) 0.0148(7) Uani 1 1 d . .
N4 N 0.1882(3) 0.0494(3) 0.9428(2) 0.0223(7) Uani 1 1 d . .
C1 C 0.5041(3) -0.2147(3) 0.7948(2) 0.0179(8) Uani 1 1 d . .
H1A H 0.4771 -0.2397 0.7437 0.021 Uiso 1 1 calc R U
H1B H 0.6048 -0.2590 0.8033 0.021 Uiso 1 1 calc R U
C2 C 0.4278(3) -0.2578(3) 0.8655(2) 0.0248(9) Uani 1 1 d . .
H2A H 0.3279 -0.2149 0.8573 0.037 Uiso 1 1 calc R U
H2B H 0.4569 -0.2367 0.9167 0.037 Uiso 1 1 calc R U
H2C H 0.4498 -0.3493 0.8679 0.037 Uiso 1 1 calc R U
C3 C 0.6027(3) -0.0373(3) 0.7082(2) 0.0212(8) Uani 1 1 d . .
H3A H 0.5906 0.0524 0.6921 0.025 Uiso 1 1 calc R U
H3B H 0.6946 -0.0774 0.7352 0.025 Uiso 1 1 calc R U
C4 C 0.6016(4) -0.1006(4) 0.6317(2) 0.0295(10) Uani 1 1 d . .
H4A H 0.6761 -0.0930 0.5959 0.044 Uiso 1 1 calc R U
H4B H 0.5124 -0.0597 0.6031 0.044 Uiso 1 1 calc R U
H4C H 0.6158 -0.1901 0.6465 0.044 Uiso 1 1 calc R U
C5 C 0.5528(3) -0.0327(3) 0.8776(2) 0.0185(8) Uani 1 1 d . .
H5A H 0.4958 -0.0470 0.9240 0.022 Uiso 1 1 calc R U
H5B H 0.6437 -0.1017 0.8833 0.022 Uiso 1 1 calc R U
C6 C 0.5756(3) 0.0921(3) 0.8839(2) 0.0187(8) Uani 1 1 d . .
H6A H 0.6190 0.1139 0.8331 0.022 Uiso 1 1 calc R U
H6B H 0.6411 0.0807 0.9295 0.022 Uiso 1 1 calc R U
C7 C 0.4433(3) 0.2019(3) 0.8973(2) 0.0187(8) Uani 1 1 d . .
H7A H 0.4696 0.2722 0.9139 0.022 Uiso 1 1 calc R U
H7B H 0.3934 0.1748 0.9433 0.022 Uiso 1 1 calc R U
C8 C 0.4245(3) 0.3304(3) 0.7363(2) 0.0190(8) Uani 1 1 d . .
H8A H 0.4911 0.2602 0.7096 0.023 Uiso 1 1 calc R U
H8B H 0.3600 0.3862 0.6934 0.023 Uiso 1 1 calc R U
C9 C 0.5045(4) 0.4052(4) 0.7700(2) 0.0281(10) Uani 1 1 d . .
H9A H 0.5496 0.4391 0.7252 0.042 Uiso 1 1 calc R U
H9B H 0.5748 0.3498 0.8092 0.042 Uiso 1 1 calc R U
H9C H 0.4407 0.4749 0.7972 0.042 Uiso 1 1 calc R U
C10 C 0.2039(3) 0.4065(3) 0.8486(2) 0.0191(8) Uani 1 1 d . .
H10A H 0.2552 0.4639 0.8567 0.023 Uiso 1 1 calc R U
H10B H 0.1302 0.4501 0.8072 0.023 Uiso 1 1 calc R U
C11 C 0.1370(3) 0.3811(4) 0.9285(2) 0.0252(9) Uani 1 1 d . .
H11A H 0.0934 0.3181 0.9226 0.038 Uiso 1 1 calc R U
H11B H 0.0667 0.4596 0.9425 0.038 Uiso 1 1 calc R U
H11C H 0.2078 0.3493 0.9719 0.038 Uiso 1 1 calc R U
C12 C 0.2381(3) -0.1383(3) 0.6234(2) 0.0158(8) Uani 1 1 d . .
C13 C 0.2972(3) -0.2677(3) 0.6435(2) 0.0206(8) Uani 1 1 d . .
H13 H 0.2823 -0.3030 0.6961 0.025 Uiso 1 1 calc R U
C14 C 0.3771(4) -0.3467(4) 0.5889(2) 0.0248(9) Uani 1 1 d . .
H14 H 0.4161 -0.4350 0.6044 0.030 Uiso 1 1 calc R U
C15 C 0.4001(4) -0.2979(4) 0.5124(2) 0.0273(9) Uani 1 1 d . .
H15 H 0.4547 -0.3519 0.4747 0.033 Uiso 1 1 calc R U
C16 C 0.3430(4) -0.1697(4) 0.4912(2) 0.0259(9) Uani 1 1 d . .
H16 H 0.3585 -0.1350 0.4386 0.031 Uiso 1 1 calc R U
C17 C 0.2635(3) -0.0913(3) 0.5459(2) 0.0210(8) Uani 1 1 d . .
H17 H 0.2253 -0.0031 0.5301 0.025 Uiso 1 1 calc R U
C18 C 0.0545(3) -0.1305(3) 0.7539(2) 0.0134(7) Uani 1 1 d . .
C19 C 0.0423(3) -0.1312(3) 0.8379(2) 0.0167(8) Uani 1 1 d . .
H19 H 0.0799 -0.0809 0.8657 0.020 Uiso 1 1 calc R U
C20 C -0.0240(3) -0.2043(3) 0.8819(2) 0.0198(8) Uani 1 1 d . .
H20 H -0.0319 -0.2034 0.9393 0.024 Uiso 1 1 calc R U
C21 C -0.0782(3) -0.2780(3) 0.8422(2) 0.0194(8) Uani 1 1 d . .
H21 H -0.1228 -0.3287 0.8723 0.023 Uiso 1 1 calc R U
C22 C -0.0679(3) -0.2785(3) 0.7583(2) 0.0197(8) Uani 1 1 d . .
H22 H -0.1053 -0.3294 0.7308 0.024 Uiso 1 1 calc R U
C23 C -0.0031(3) -0.2046(3) 0.7148(2) 0.0178(8) Uani 1 1 d . .
H23 H 0.0024 -0.2042 0.6572 0.021 Uiso 1 1 calc R U
C24 C -0.0114(3) 0.0719(3) 0.6313(2) 0.0173(8) Uani 1 1 d . .
H24A H 0.0206 0.1152 0.5840 0.021 Uiso 1 1 calc R U
H24B H -0.0614 0.0203 0.6106 0.021 Uiso 1 1 calc R U
C25 C -0.1054(3) 0.1675(3) 0.6834(2) 0.0174(8) Uani 1 1 d . .
H25A H -0.1469 0.1244 0.7261 0.021 Uiso 1 1 calc R U
H25B H -0.1812 0.2296 0.6493 0.021 Uiso 1 1 calc R U
C26 C -0.0429(3) 0.3961(3) 0.6618(2) 0.0143(7) Uani 1 1 d . .
C27 C -0.1754(3) 0.4653(3) 0.6305(2) 0.0180(8) Uani 1 1 d . .
H27 H -0.2495 0.4354 0.6437 0.022 Uiso 1 1 calc R U
C28 C -0.2004(4) 0.5763(3) 0.5807(2) 0.0220(9) Uani 1 1 d . .
H28 H -0.2915 0.6221 0.5604 0.026 Uiso 1 1 calc R U
C29 C -0.0943(4) 0.6215(3) 0.5601(2) 0.0203(8) Uani 1 1 d . .
H29 H -0.1119 0.6979 0.5256 0.024 Uiso 1 1 calc R U
C30 C 0.0375(3) 0.5546(3) 0.5901(2) 0.0186(8) Uani 1 1 d . .
H30 H 0.1111 0.5852 0.5767 0.022 Uiso 1 1 calc R U
C31 C 0.0625(3) 0.4425(3) 0.6397(2) 0.0163(8) Uani 1 1 d . .
H31 H 0.1540 0.3963 0.6592 0.020 Uiso 1 1 calc R U
C32 C -0.1140(3) 0.3072(3) 0.8181(2) 0.0147(8) Uani 1 1 d . .
C33 C -0.1330(3) 0.2176(3) 0.8779(2) 0.0161(8) Uani 1 1 d . .
H33 H -0.0941 0.1303 0.8706 0.019 Uiso 1 1 calc R U
C34 C -0.2076(3) 0.2545(3) 0.9471(2) 0.0201(8) Uani 1 1 d . .
H34 H -0.2200 0.1926 0.9868 0.024 Uiso 1 1 calc R U
C35 C -0.2640(3) 0.3805(3) 0.9589(2) 0.0203(8) Uani 1 1 d . .
H35 H -0.3137 0.4055 1.0071 0.024 Uiso 1 1 calc R U
C36 C -0.2480(3) 0.4705(3) 0.9003(2) 0.0186(8) Uani 1 1 d . .
H36 H -0.2887 0.5576 0.9074 0.022 Uiso 1 1 calc R U
C37 C -0.1726(3) 0.4333(3) 0.8313(2) 0.0159(8) Uani 1 1 d . .
H37 H -0.1606 0.4958 0.7919 0.019 Uiso 1 1 calc R U

loop_
_atom_site_aniso_label
_atom_site_aniso_U_11
_atom_site_aniso_U_22
_atom_site_aniso_U_33
_atom_site_aniso_U_23
_atom_site_aniso_U_13
_atom_site_aniso_U_12
W1 0.00994(6) 0.01034(7) 0.01104(7) -0.00053(5) -0.00019(5) -0.00348(5)
P1 0.0134(4) 0.0134(5) 0.0151(5) 0.0007(4) -0.0005(4) -0.0027(4)
P2 0.0146(4) 0.0140(5) 0.0134(5) -0.0009(4) -0.0003(4) -0.0059(4)
P3 0.0150(4) 0.0130(5) 0.0130(5) -0.0009(4) -0.0005(4) -0.0056(4)
P4 0.0113(4) 0.0121(5) 0.0151(5) -0.0012(4) -0.0007(4) -0.0036(4)
N1 0.0110(14) 0.0097(16) 0.0191(18) -0.0024(13) -0.0035(12) -0.0021(12)
N2 0.0257(17) 0.0218(19) 0.0197(19) 0.0028(15) 0.0000(14) -0.0048(14)
N3 0.0092(14) 0.0124(16) 0.0237(19) -0.0034(14) -0.0013(13) -0.0044(12)
N4 0.0236(16) 0.0242(19) 0.0212(19) -0.0009(15) -0.0010(14) -0.0114(14)
C1 0.0165(17) 0.0142(19) 0.022(2) -0.0009(16) 0.0009(15) -0.0044(15)
C2 0.0223(19) 0.016(2) 0.035(3) 0.0018(18) 0.0019(17) -0.0068(16)
C3 0.0168(17) 0.022(2) 0.023(2) 0.0008(17) 0.0045(15) -0.0046(16)
C4 0.032(2) 0.028(2) 0.025(2) -0.0059(19) 0.0126(18) -0.0062(18)
C5 0.0174(17) 0.017(2) 0.018(2) 0.0038(16) -0.0056(15) -0.0036(15)
C6 0.0155(17) 0.021(2) 0.021(2) 0.0001(16) -0.0067(15) -0.0077(15)
C7 0.0217(18) 0.020(2) 0.017(2) 0.0006(16) -0.0058(15) -0.0109(16)
C8 0.0204(18) 0.020(2) 0.019(2) 0.0009(16) 0.0008(15) -0.0110(16)
C9 0.025(2) 0.032(2) 0.034(3) 0.002(2) -0.0015(18) -0.0190(18)
C10 0.0200(18) 0.0137(19) 0.025(2) -0.0043(16) -0.0009(16) -0.0076(15)
C11 0.0189(18) 0.030(2) 0.026(2) -0.0105(18) -0.0018(16) -0.0045(17)
C12 0.0142(16) 0.018(2) 0.017(2) -0.0039(16) 0.0004(14) -0.0074(15)
C13 0.0218(18) 0.021(2) 0.018(2) -0.0015(17) 0.0009(15) -0.0070(16)
C14 0.024(2) 0.020(2) 0.028(2) -0.0052(18) 0.0024(17) -0.0036(17)
C15 0.023(2) 0.032(3) 0.026(2) -0.0125(19) 0.0052(17) -0.0062(18)
C16 0.033(2) 0.035(3) 0.014(2) -0.0025(18) 0.0046(16) -0.0165(19)
C17 0.027(2) 0.019(2) 0.019(2) -0.0062(16) 0.0037(16) -0.0095(16)
C18 0.0093(15) 0.0110(18) 0.019(2) -0.0035(15) 0.0007(14) -0.0014(14)
C19 0.0153(17) 0.017(2) 0.020(2) -0.0040(16) -0.0015(15) -0.0080(15)
C20 0.0234(19) 0.025(2) 0.013(2) -0.0011(16) 0.0002(15) -0.0113(17)
C21 0.0156(17) 0.0137(19) 0.030(2) 0.0027(17) 0.0025(16) -0.0077(15)
C22 0.0186(18) 0.017(2) 0.025(2) -0.0028(17) 0.0013(16) -0.0076(15)
C23 0.0179(18) 0.020(2) 0.016(2) -0.0044(16) 0.0021(15) -0.0067(16)
C24 0.0180(18) 0.0157(19) 0.019(2) -0.0006(16) -0.0053(15) -0.0069(15)
C25 0.0130(16) 0.017(2) 0.023(2) -0.0001(16) -0.0034(15) -0.0056(15)
C26 0.0152(16) 0.0124(18) 0.0126(19) -0.0004(15) -0.0004(14) -0.0015(14)
C27 0.0148(17) 0.019(2) 0.018(2) -0.0054(16) -0.0006(14) -0.0017(15)
C28 0.0228(19) 0.019(2) 0.019(2) -0.0007(17) -0.0053(16) -0.0010(16)
C29 0.033(2) 0.0137(19) 0.013(2) -0.0040(15) -0.0015(16) -0.0054(16)
C30 0.0253(19) 0.020(2) 0.014(2) -0.0060(16) 0.0048(15) -0.0112(16)
C31 0.0162(17) 0.018(2) 0.0134(19) -0.0036(15) -0.0016(14) -0.0038(15)
C32 0.0090(16) 0.019(2) 0.018(2) -0.0055(16) 0.0008(14) -0.0063(14)
C33 0.0124(16) 0.0143(19) 0.022(2) 0.0006(16) -0.0027(14) -0.0058(14)
C34 0.0195(18) 0.021(2) 0.020(2) 0.0065(17) -0.0019(15) -0.0099(16)
C35 0.0190(18) 0.027(2) 0.015(2) -0.0051(17) 0.0019(15) -0.0075(16)
C36 0.0178(17) 0.015(2) 0.022(2) -0.0044(16) 0.0006(15) -0.0037(15)
C37 0.0141(17) 0.017(2) 0.017(2) -0.0009(15) 0.0021(14) -0.0065(15)

loop_
_atom_type_symbol
_atom_type_description
_atom_type_scat_dispersion_real
_atom_type_scat_dispersion_imag
_atom_type_scat_source
C C 0.0033 0.0016 'International Tables Vol C Tables 4.2.6.8 and 6.1.1.4'
H H 0.0000 0.0000 'International Tables Vol C Tables 4.2.6.8 and 6.1.1.4'
N N 0.0061 0.0033 'International Tables Vol C Tables 4.2.6.8 and 6.1.1.4'
P P 0.1023 0.0942 'International Tables Vol C Tables 4.2.6.8 and 6.1.1.4'
W W -0.8490 6.8722 'International Tables Vol C Tables 4.2.6.8 and 6.1.1.4'

loop_
_geom_angle_atom_site_label_1
_geom_angle_atom_site_label_2
_geom_angle_atom_site_label_3
_geom_angle
P1 W1 P2 86.25(3)
P3 W1 P1 97.06(3)
P3 W1 P2 174.69(3)
P3 W1 P4 79.38(3)
P4 W1 P1 176.37(3)
P4 W1 P2 97.35(3)
N1 W1 P1 89.12(7)
N1 W1 P2 89.16(8)
N1 W1 P3 86.74(8)
N1 W1 P4 91.37(7)
N3 W1 P1 86.47(8)
N3 W1 P2 83.96(8)
N3 W1 P3 100.35(8)
N3 W1 P4 93.45(8)
N3 W1 N1 172.05(10)
C1 P1 W1 121.98(11)
C1 P1 C3 99.55(16)
C1 P1 C5 98.25(16)
C3 P1 W1 117.68(11)
C5 P1 W1 115.00(12)
C5 P1 C3 100.53(16)
C7 P2 W1 115.18(12)
C7 P2 C8 102.03(15)
C7 P2 C10 99.24(16)
C8 P2 W1 115.88(12)
C10 P2 W1 120.49(11)
C10 P2 C8 101.04(16)
C12 P3 W1 121.36(11)
C12 P3 C24 100.72(15)
C18 P3 W1 124.07(12)
C18 P3 C12 100.37(16)
C18 P3 C24 98.50(15)
C24 P3 W1 107.34(11)
C25 P4 W1 110.51(11)
C26 P4 W1 121.19(11)
C26 P4 C25 101.20(15)
C32 P4 W1 118.99(10)
C32 P4 C25 100.30(15)
C32 P4 C26 101.41(16)
N2 N1 W1 176.8(3)
N4 N3 W1 175.8(3)
C2 C1 P1 113.6(3)
C4 C3 P1 115.1(3)
C6 C5 P1 115.7(2)
C5 C6 C7 114.0(3)
C6 C7 P2 116.0(2)
C9 C8 P2 117.3(3)
C11 C10 P2 113.6(2)
C13 C12 P3 122.6(3)
C13 C12 C17 116.9(3)
C17 C12 P3 120.4(3)
C14 C13 C12 121.7(4)
C15 C14 C13 120.2(4)
C14 C15 C16 119.1(4)
C15 C16 C17 120.5(4)
C16 C17 C12 121.5(3)
C19 C18 P3 120.5(2)
C19 C18 C23 117.9(3)
C23 C18 P3 121.5(3)
C18 C19 C20 121.1(3)
C21 C20 C19 119.9(3)
C20 C21 C22 120.1(3)
C23 C22 C21 119.7(3)
C22 C23 C18 121.2(3)
C25 C24 P3 107.4(2)
C24 C25 P4 109.4(2)
C27 C26 P4 123.4(3)
C31 C26 P4 119.2(2)
C31 C26 C27 117.4(3)
C28 C27 C26 121.1(3)
C27 C28 C29 120.6(3)
C30 C29 C28 119.3(3)
C29 C30 C31 119.9(3)
C30 C31 C26 121.7(3)
C33 C32 P4 118.2(3)
C37 C32 P4 124.2(3)
C37 C32 C33 117.5(3)
C34 C33 C32 120.9(3)
C35 C34 C33 120.3(3)
C34 C35 C36 119.7(3)
C35 C36 C37 119.8(3)
C36 C37 C32 121.7(3)

loop_
_geom_bond_atom_site_label_1
_geom_bond_atom_site_label_2
_geom_bond_distance
W1 P1 2.4459(9)
W1 P2 2.4551(9)
W1 P3 2.4399(9)
W1 P4 2.4435(8)
W1 N1 2.033(3)
W1 N3 2.012(3)
P1 C1 1.834(3)
P1 C3 1.845(3)
P1 C5 1.837(3)
P2 C7 1.840(3)
P2 C8 1.856(3)
P2 C10 1.840(4)
P3 C12 1.838(4)
P3 C18 1.837(3)
P3 C24 1.862(3)
P4 C25 1.867(3)
P4 C26 1.844(3)
P4 C32 1.833(4)
N1 N2 1.095(4)
N3 N4 1.104(4)
C1 C2 1.525(5)
C3 C4 1.517(5)
C5 C6 1.526(5)
C6 C7 1.526(5)
C8 C9 1.518(5)
C10 C11 1.521(5)
C12 C13 1.389(5)
C12 C17 1.389(5)
C13 C14 1.383(5)
C14 C15 1.375(5)
C15 C16 1.377(5)
C16 C17 1.380(5)
C18 C19 1.388(5)
C18 C23 1.394(5)
C19 C20 1.389(5)
C20 C21 1.373(5)
C21 C22 1.387(5)
C22 C23 1.381(5)
C24 C25 1.511(5)
C26 C27 1.396(4)
C26 C31 1.388(4)
C27 C28 1.378(5)
C28 C29 1.382(5)
C29 C30 1.380(5)
C30 C31 1.388(5)
C32 C33 1.404(4)
C32 C37 1.385(5)
C33 C34 1.381(5)
C34 C35 1.377(5)
C35 C36 1.382(5)
C36 C37 1.382(5)
